data_7114420
loop_
_publ_author_name
'Vela, Javier'
'Smith, Jeremy M.'
'Lachicotte, Rene J.'
'Holland, Patrick L.'

_publ_section_title
;
 Alkyl isomerisation in three-coordinate iron(ii) complexesElectronic
 supplementary information (ESI) available: general considerations,
 synthesis of compounds, kinetic studies and crystal data. See
 http://www.rsc.org/suppdata/cc/b2/b209389h/
;
_journal_issue 23
_journal_name_full 'Chemical Communications'
_journal_page_first 2886
_journal_paper_doi 10.1039/b209389h
_journal_year 2002
_chemical_formula_sum 'C31 H46 Fe N2'
_chemical_formula_weight 502.55
_chemical_name_systematic
; 
? 
;
_space_group_IT_number 14
_symmetry_cell_setting monoclinic
_symmetry_space_group_name_Hall '-P 2yn'
_symmetry_space_group_name_H-M 'P 1 21/n 1'
_atom_sites_solution_hydrogens geom
_atom_sites_solution_primary direct
_atom_sites_solution_secondary difmap
_audit_creation_method SHELXL-97
_cell_angle_alpha 90.00
_cell_angle_beta 93.9060(10)
_cell_angle_gamma 90.00
_cell_formula_units_Z 4
_cell_length_a 15.7646(12)
_cell_length_b 9.3607(7)
_cell_length_c 20.6882(16)
_cell_measurement_temperature 293(2)
_cell_volume 3045.8(4)
_computing_cell_refinement 'Bruker SMART'
_computing_data_collection 'Bruker SMART'
_computing_data_reduction 'Bruker SHELXTL'
_computing_molecular_graphics 'Bruker SHELXTL'
_computing_publication_material 'Bruker SHELXTL'
_computing_structure_refinement 'SHELXL-97 (Sheldrick, 1997)'
_computing_structure_solution 'SHELXS-97 (Sheldrick, 1990)'
_diffrn_ambient_temperature 293(2)
_diffrn_measured_fraction_theta_full 0.903
_diffrn_measured_fraction_theta_max 0.903
_diffrn_measurement_device_type 'CCD area detector'
_diffrn_measurement_method 'phi and omega scans'
_diffrn_radiation_monochromator graphite
_diffrn_radiation_source 'fine-focus sealed tube'
_diffrn_radiation_type MoK\a
_diffrn_radiation_wavelength 0.71073
_diffrn_reflns_av_R_equivalents 0.0234
_diffrn_reflns_av_sigmaI/netI 0.0302
_diffrn_reflns_limit_h_max 20
_diffrn_reflns_limit_h_min -15
_diffrn_reflns_limit_k_max 10
_diffrn_reflns_limit_k_min -12
_diffrn_reflns_limit_l_max 27
_diffrn_reflns_limit_l_min -27
_diffrn_reflns_number 16927
_diffrn_reflns_theta_full 28.28
_diffrn_reflns_theta_max 28.28
_diffrn_reflns_theta_min 1.57
_exptl_absorpt_coefficient_mu 0.514
_exptl_absorpt_correction_T_max 0.928
_exptl_absorpt_correction_T_min 0.686
_exptl_absorpt_correction_type 'Empirical; SADABS'
_exptl_crystal_colour Yellow
_exptl_crystal_density_diffrn 1.096
_exptl_crystal_density_meas ?
_exptl_crystal_density_method 'not measured'
_exptl_crystal_description Glob
_exptl_crystal_F_000 1088
_exptl_crystal_size_max 0.14
_exptl_crystal_size_mid 0.18
_exptl_crystal_size_min 0.22
_refine_diff_density_max 1.050
_refine_diff_density_min -0.518
_refine_diff_density_rms 0.059
_refine_ls_extinction_method none
_refine_ls_goodness_of_fit_ref 1.025
_refine_ls_hydrogen_treatment mixed
_refine_ls_matrix_type full
_refine_ls_number_parameters 318
_refine_ls_number_reflns 6832
_refine_ls_number_restraints 0
_refine_ls_restrained_S_all 1.025
_refine_ls_R_factor_all 0.0789
_refine_ls_R_factor_gt 0.0530
_refine_ls_shift/su_max 0.395
_refine_ls_shift/su_mean 0.006
_refine_ls_structure_factor_coef Fsqd
_refine_ls_weighting_details 'calc w=1/[\s^2^(Fo^2^)+(0.0927P)^2^+1.2731P] where P=(Fo^2^+2Fc^2^)/3'
_refine_ls_weighting_scheme calc
_refine_ls_wR_factor_gt 0.1559
_refine_ls_wR_factor_ref 0.1679
_reflns_number_gt 4823
_reflns_number_total 6832
_reflns_threshold_expression >2sigma(I)
_cod_data_source_file b209389h.txt
_cod_data_source_block 5b
_cod_depositor_comments
;
The following automatic conversions were performed:

'_symmetry_cell_setting' value 'Monoclinic' changed to 'monoclinic'
according to
/usr/data/users/saulius/automatic-downloads/retrospective/RSC/lib/dictionaries/cif_core.dic
dictionary named 'cif_core.dic' version 2.4.2 from 2011-04-26.

Automatic conversion script
Id: cif_fix_values 2281 2013-09-26 08:29:07Z andrius 

The following automatic conversions were performed:

'_exptl_crystal_density_meas' value 'na' was changed to '?' - the
value is perceived as not measured.

Automatic conversion script
Id: cif_fix_values 3008 2015-01-20 13:52:24Z robertas 
;
_cod_original_sg_symbol_H-M P2(1)/n
_cod_database_code 7114420

loop_
_symmetry_equiv_pos_as_xyz
'x, y, z'
'-x+1/2, y+1/2, -z+1/2'
'-x, -y, -z'
'x-1/2, -y-1/2, z-1/2'

loop_
_atom_site_label
_atom_site_type_symbol
_atom_site_fract_x
_atom_site_fract_y
_atom_site_fract_z
_atom_site_U_iso_or_equiv
_atom_site_adp_type
_atom_site_occupancy
_atom_site_symmetry_multiplicity
_atom_site_calc_flag
_atom_site_refinement_flags
Fe1 Fe 0.49917(2) 0.28583(4) 0.251926(15) 0.03533(13) Uani 1 1 d .
N11 N 0.53615(13) 0.1449(2) 0.18804(9) 0.0334(4) Uani 1 1 d .
N21 N 0.48345(13) 0.1383(2) 0.31906(9) 0.0353(4) Uani 1 1 d .
C11 C 0.5791(2) -0.0866(3) 0.14572(13) 0.0527(7) Uani 1 1 d .
H11A H 0.6299 -0.0440 0.1312 0.079 Uiso 1 1 calc R
H11B H 0.5370 -0.0931 0.1101 0.079 Uiso 1 1 calc R
H11C H 0.5918 -0.1805 0.1623 0.079 Uiso 1 1 calc R
C21 C 0.54539(16) 0.0047(3) 0.19864(11) 0.0359(5) Uani 1 1 d .
C31 C 0.52672(17) -0.0620(3) 0.25646(11) 0.0384(6) Uani 1 1 d .
H31A H 0.5347 -0.1604 0.2577 0.046 Uiso 1 1 calc R
C41 C 0.49780(16) -0.0016(3) 0.31246(11) 0.0364(5) Uani 1 1 d .
C51 C 0.4843(2) -0.1011(3) 0.36811(13) 0.0525(7) Uani 1 1 d .
H51A H 0.4297 -0.0829 0.3843 0.079 Uiso 1 1 calc R
H51B H 0.5280 -0.0856 0.4020 0.079 Uiso 1 1 calc R
H51C H 0.4866 -0.1982 0.3534 0.079 Uiso 1 1 calc R
C12 C 0.55088(16) 0.2043(3) 0.12569(11) 0.0354(5) Uani 1 1 d .
C22 C 0.62892(18) 0.2714(3) 0.11637(13) 0.0454(6) Uani 1 1 d .
C32 C 0.6381(2) 0.3384(3) 0.05678(15) 0.0573(8) Uani 1 1 d .
H32A H 0.6896 0.3816 0.0491 0.069 Uiso 1 1 calc R
C42 C 0.5729(2) 0.3420(3) 0.00941(14) 0.0598(8) Uani 1 1 d .
H42A H 0.5801 0.3891 -0.0294 0.072 Uiso 1 1 calc R
C52 C 0.4968(2) 0.2759(3) 0.01931(13) 0.0510(7) Uani 1 1 d .
H52A H 0.4530 0.2792 -0.0131 0.061 Uiso 1 1 calc R
C62 C 0.48416(17) 0.2042(3) 0.07706(11) 0.0386(6) Uani 1 1 d .
C72 C 0.7020(2) 0.2719(4) 0.16831(17) 0.0608(9) Uani 1 1 d .
H72A H 0.6853 0.2113 0.2039 0.073 Uiso 1 1 calc R
C82 C 0.7836(2) 0.2109(5) 0.1447(2) 0.0924(13) Uani 1 1 d .
H82A H 0.7723 0.1190 0.1254 0.139 Uiso 1 1 calc R
H82B H 0.8250 0.2011 0.1806 0.139 Uiso 1 1 calc R
H82C H 0.8051 0.2741 0.1131 0.139 Uiso 1 1 calc R
C92 C 0.7196(2) 0.4220(5) 0.1960(2) 0.0916(14) Uani 1 1 d .
H92A H 0.6698 0.4568 0.2153 0.137 Uiso 1 1 calc R
H92B H 0.7336 0.4852 0.1618 0.137 Uiso 1 1 calc R
H92C H 0.7662 0.4179 0.2283 0.137 Uiso 1 1 calc R
C102 C 0.39936(17) 0.1342(3) 0.08788(13) 0.0445(6) Uani 1 1 d .
H10A H 0.4099 0.0609 0.1213 0.053 Uiso 1 1 calc R
C112 C 0.3366(2) 0.2416(4) 0.11351(18) 0.0679(9) Uani 1 1 d .
H11D H 0.3591 0.2783 0.1545 0.102 Uiso 1 1 calc R
H11E H 0.2833 0.1950 0.1189 0.102 Uiso 1 1 calc R
H11F H 0.3281 0.3188 0.0832 0.102 Uiso 1 1 calc R
C122 C 0.3597(2) 0.0593(4) 0.02707(15) 0.0622(8) Uani 1 1 d .
H12A H 0.3996 -0.0076 0.0115 0.093 Uiso 1 1 calc R
H12B H 0.3454 0.1292 -0.0059 0.093 Uiso 1 1 calc R
H12C H 0.3091 0.0097 0.0376 0.093 Uiso 1 1 calc R
C13 C 0.46124(16) 0.1959(3) 0.38003(11) 0.0369(5) Uani 1 1 d .
C23 C 0.52657(17) 0.2238(3) 0.42851(12) 0.0395(6) Uani 1 1 d .
C33 C 0.5048(2) 0.2916(3) 0.48540(13) 0.0491(7) Uani 1 1 d .
H33A H 0.5469 0.3123 0.5177 0.059 Uiso 1 1 calc R
C43 C 0.4216(2) 0.3281(3) 0.49413(14) 0.0570(8) Uani 1 1 d .
H43A H 0.4081 0.3718 0.5325 0.068 Uiso 1 1 calc R
C53 C 0.3589(2) 0.3005(3) 0.44691(16) 0.0583(8) Uani 1 1 d .
H53A H 0.3032 0.3253 0.4539 0.070 Uiso 1 1 calc R
C63 C 0.37661(18) 0.2360(3) 0.38830(14) 0.0470(7) Uani 1 1 d .
C73 C 0.61809(18) 0.1865(3) 0.41905(13) 0.0450(6) Uani 1 1 d .
H73A H 0.6183 0.1176 0.3834 0.054 Uiso 1 1 calc R
C83 C 0.6634(2) 0.1169(4) 0.47888(16) 0.0679(9) Uani 1 1 d .
H83A H 0.6341 0.0309 0.4893 0.102 Uiso 1 1 calc R
H83B H 0.6636 0.1818 0.5148 0.102 Uiso 1 1 calc R
H83C H 0.7208 0.0943 0.4700 0.102 Uiso 1 1 calc R
C93 C 0.6664(2) 0.3198(4) 0.39874(19) 0.0712(10) Uani 1 1 d .
H93A H 0.6385 0.3593 0.3601 0.107 Uiso 1 1 calc R
H93B H 0.7236 0.2940 0.3906 0.107 Uiso 1 1 calc R
H93C H 0.6673 0.3895 0.4328 0.107 Uiso 1 1 calc R
C103 C 0.3067(2) 0.2073(4) 0.33579(18) 0.0667(9) Uani 1 1 d .
H10B H 0.3347 0.1974 0.2952 0.080 Uiso 1 1 calc R
C113 C 0.2433(3) 0.3293(6) 0.3257(3) 0.133(2) Uani 1 1 d .
H11G H 0.2733 0.4185 0.3258 0.199 Uiso 1 1 calc R
H11H H 0.2053 0.3290 0.3601 0.199 Uiso 1 1 calc R
H11I H 0.2113 0.3172 0.2849 0.199 Uiso 1 1 calc R
C123 C 0.2623(4) 0.0702(6) 0.3459(3) 0.157(3) Uani 1 1 d .
H12D H 0.2229 0.0515 0.3095 0.235 Uiso 1 1 calc R
H12E H 0.2321 0.0762 0.3846 0.235 Uiso 1 1 calc R
H12F H 0.3032 -0.0057 0.3503 0.235 Uiso 1 1 calc R
C14 C 0.4814(2) 0.5008(3) 0.24770(13) 0.0558(8) Uani 1 1 d .
H14A H 0.4291 0.5241 0.2674 0.067 Uiso 1 1 calc R
H14B H 0.5277 0.5471 0.2729 0.067 Uiso 1 1 calc R
C24 C 0.4769(3) 0.5616(4) 0.1778(2) 0.0948(13) Uani 1 1 d .
H24A H 0.4696 0.6633 0.1792 0.142 Uiso 1 1 calc R
H24B H 0.4296 0.5196 0.1530 0.142 Uiso 1 1 calc R
H24C H 0.5285 0.5394 0.1579 0.142 Uiso 1 1 calc R

loop_
_atom_site_aniso_label
_atom_site_aniso_U_11
_atom_site_aniso_U_22
_atom_site_aniso_U_33
_atom_site_aniso_U_23
_atom_site_aniso_U_13
_atom_site_aniso_U_12
Fe1 0.0472(2) 0.0294(2) 0.02974(19) 0.00147(14) 0.00512(14) 0.00063(15)
N11 0.0371(11) 0.0335(10) 0.0296(9) -0.0003(8) 0.0014(8) -0.0002(9)
N21 0.0402(12) 0.0357(11) 0.0304(10) 0.0035(8) 0.0052(8) -0.0007(9)
C11 0.075(2) 0.0407(15) 0.0424(15) -0.0054(12) 0.0077(14) 0.0113(14)
C21 0.0351(13) 0.0375(13) 0.0349(12) -0.0034(10) -0.0001(10) 0.0007(10)
C31 0.0493(15) 0.0286(12) 0.0369(13) 0.0013(10) 0.0010(10) 0.0004(11)
C41 0.0382(13) 0.0355(13) 0.0355(12) 0.0051(10) 0.0024(10) -0.0044(10)
C51 0.072(2) 0.0399(15) 0.0466(15) 0.0114(12) 0.0139(14) -0.0016(14)
C12 0.0421(14) 0.0340(12) 0.0309(11) -0.0011(10) 0.0070(10) 0.0004(10)
C22 0.0450(16) 0.0483(15) 0.0438(14) -0.0002(12) 0.0093(12) -0.0050(12)
C32 0.068(2) 0.0530(17) 0.0539(17) 0.0065(14) 0.0211(15) -0.0141(15)
C42 0.089(3) 0.0520(17) 0.0398(15) 0.0126(13) 0.0152(16) -0.0054(17)
C52 0.073(2) 0.0466(16) 0.0330(13) 0.0041(12) -0.0010(13) 0.0033(14)
C62 0.0486(15) 0.0357(13) 0.0317(12) -0.0003(10) 0.0033(10) 0.0044(11)
C72 0.0400(16) 0.081(2) 0.0618(19) 0.0023(17) 0.0052(14) -0.0126(16)
C82 0.058(2) 0.087(3) 0.131(4) -0.021(3) -0.002(2) 0.010(2)
C92 0.058(2) 0.113(3) 0.102(3) -0.042(3) -0.006(2) -0.002(2)
C102 0.0465(16) 0.0456(15) 0.0403(13) -0.0011(12) -0.0045(11) -0.0011(12)
C112 0.0504(19) 0.083(2) 0.070(2) -0.0154(19) 0.0016(16) 0.0018(17)
C122 0.062(2) 0.069(2) 0.0547(18) -0.0105(16) -0.0081(15) -0.0114(17)
C13 0.0423(14) 0.0360(13) 0.0334(12) 0.0075(10) 0.0101(10) 0.0027(11)
C23 0.0476(15) 0.0385(13) 0.0329(12) 0.0022(10) 0.0060(10) 0.0041(11)
C33 0.0663(19) 0.0455(16) 0.0359(13) -0.0026(12) 0.0071(13) 0.0056(14)
C43 0.081(2) 0.0521(17) 0.0399(15) 0.0001(13) 0.0227(15) 0.0173(16)
C53 0.0558(19) 0.0597(19) 0.0623(19) 0.0074(15) 0.0259(15) 0.0189(15)
C63 0.0456(16) 0.0486(15) 0.0479(15) 0.0110(12) 0.0120(12) 0.0053(12)
C73 0.0444(15) 0.0519(16) 0.0380(13) -0.0051(12) -0.0012(11) 0.0035(12)
C83 0.065(2) 0.082(2) 0.0551(18) -0.0053(17) -0.0087(15) 0.0219(18)
C93 0.052(2) 0.081(2) 0.082(2) 0.006(2) 0.0094(17) -0.0090(18)
C103 0.0427(17) 0.087(3) 0.071(2) 0.0007(19) 0.0049(15) 0.0017(17)
C113 0.112(4) 0.118(4) 0.159(5) 0.008(4) -0.059(4) 0.038(4)
C123 0.119(5) 0.114(4) 0.225(7) 0.040(5) -0.083(4) -0.044(4)
C14 0.074(2) 0.0331(14) 0.0603(18) 0.0012(13) 0.0036(16) 0.0041(13)
C24 0.099(3) 0.064(2) 0.119(4) 0.011(2) -0.010(3) -0.005(2)

loop_
_atom_type_symbol
_atom_type_description
_atom_type_scat_dispersion_real
_atom_type_scat_dispersion_imag
_atom_type_scat_source
C C 0.0033 0.0016 'International Tables Vol C Tables 4.2.6.8 and 6.1.1.4'
H H 0.0000 0.0000 'International Tables Vol C Tables 4.2.6.8 and 6.1.1.4'
N N 0.0061 0.0033 'International Tables Vol C Tables 4.2.6.8 and 6.1.1.4'
Fe Fe 0.3463 0.8444 'International Tables Vol C Tables 4.2.6.8 and 6.1.1.4'

loop_
_geom_angle_atom_site_label_1
_geom_angle_atom_site_label_2
_geom_angle_atom_site_label_3
_geom_angle
N11 Fe1 N21 93.44(9)
N11 Fe1 C14 132.51(10)
N21 Fe1 C14 134.03(10)
C21 N11 C12 120.3(2)
C21 N11 Fe1 125.27(16)
C12 N11 Fe1 114.43(15)
C41 N21 C13 120.7(2)
C41 N21 Fe1 125.40(16)
C13 N21 Fe1 113.73(15)
N11 C21 C31 123.5(2)
N11 C21 C11 118.4(2)
C31 C21 C11 118.1(2)
C41 C31 C21 129.1(2)
N21 C41 C31 123.3(2)
N21 C41 C51 119.6(2)
C31 C41 C51 117.1(2)
C62 C12 C22 121.4(2)
C62 C12 N11 118.9(2)
C22 C12 N11 119.5(2)
C32 C22 C12 117.7(3)
C32 C22 C72 120.2(3)
C12 C22 C72 122.2(2)
C42 C32 C22 121.6(3)
C32 C42 C52 120.0(3)
C42 C52 C62 121.3(3)
C52 C62 C12 118.0(3)
C52 C62 C102 120.8(2)
C12 C62 C102 121.2(2)
C22 C72 C82 112.9(3)
C22 C72 C92 112.1(3)
C82 C72 C92 109.2(3)
C62 C102 C112 111.3(2)
C62 C102 C122 112.9(2)
C112 C102 C122 110.3(3)
C63 C13 C23 121.1(2)
C63 C13 N21 119.8(2)
C23 C13 N21 118.9(2)
C33 C23 C13 118.1(3)
C33 C23 C73 120.3(2)
C13 C23 C73 121.5(2)
C43 C33 C23 120.8(3)
C53 C43 C33 120.5(3)
C43 C53 C63 121.6(3)
C53 C63 C13 117.8(3)
C53 C63 C103 121.2(3)
C13 C63 C103 120.9(3)
C23 C73 C83 113.0(2)
C23 C73 C93 110.1(2)
C83 C73 C93 110.8(3)
C123 C103 C113 110.9(4)
C123 C103 C63 112.2(3)
C113 C103 C63 113.8(3)
C24 C14 Fe1 113.6(2)

loop_
_geom_bond_atom_site_label_1
_geom_bond_atom_site_label_2
_geom_bond_distance
Fe1 N11 1.9828(19)
Fe1 N21 1.9860(19)
Fe1 C14 2.033(3)
N11 C21 1.337(3)
N11 C12 1.438(3)
N21 C41 1.338(3)
N21 C13 1.437(3)
C11 C21 1.513(3)
C21 C31 1.398(3)
C31 C41 1.393(3)
C41 C51 1.507(3)
C12 C62 1.405(4)
C12 C22 1.406(4)
C22 C32 1.400(4)
C22 C72 1.520(4)
C32 C42 1.371(5)
C42 C52 1.378(5)
C52 C62 1.397(4)
C62 C102 1.519(4)
C72 C82 1.519(5)
C72 C92 1.535(5)
C102 C112 1.530(4)
C102 C122 1.536(4)
C13 C63 1.408(4)
C13 C23 1.412(4)
C23 C33 1.401(3)
C23 C73 1.510(4)
C33 C43 1.378(4)
C43 C53 1.366(5)
C53 C63 1.400(4)
C63 C103 1.518(5)
C73 C83 1.532(4)
C73 C93 1.535(4)
C103 C123 1.483(6)
C103 C113 1.522(6)
C14 C24 1.551(5)
